data_4085829
loop_
_publ_author_name
'Feldman, Jerald'
'Vo, Giang D.'
'McLaren, Charles D.'
'Gehret, Troy C.'
'Park, Kyung-Ho'
'Meth, Jeffrey S.'
'Marshall, Will J.'
'Buriak, Joseph'
'Bryman, Lois M.'
'Dobbs, Kerwin D.'
'Scholz, Thomas H.'
'Zane, Steve G.'

_publ_section_title
;
 Highly Quantum Efficient Phosphorescent Sky Blue Emitters Based on
 Diastereomeric Iridium(III) Complexes of Atropisomeric
 5-Aryl-4H-1,2,4-triazole Ligands
;
_journal_issue 15
_journal_name_full Organometallics
_journal_page_first 3665
_journal_paper_doi 10.1021/acs.organomet.5b00198
_journal_volume 34
_journal_year 2015
_chemical_formula_sum 'C108 H90 Ir N9 O0'
_chemical_formula_weight 1706.09
_chemical_name_systematic
; 
 ? 
;
_space_group_IT_number 14
_symmetry_cell_setting monoclinic
_symmetry_space_group_name_Hall '-P 2ybc'
_symmetry_space_group_name_H-M 'P 1 21/c 1'
_atom_sites_solution_hydrogens geom
_atom_sites_solution_primary direct
_atom_sites_solution_secondary difmap
_audit_creation_method SHELXL-97
_cell_angle_alpha 90.00
_cell_angle_beta 110.333(6)
_cell_angle_gamma 90.00
_cell_formula_units_Z 4
_cell_length_a 30.314(10)
_cell_length_b 17.467(6)
_cell_length_c 23.257(8)
_cell_measurement_temperature 173(2)
_cell_volume 11547(7)
_computing_structure_refinement 'SHELXL-97 (Sheldrick, 2008)'
_computing_structure_solution 'SHELXS-97 (Sheldrick, 2008)'
_diffrn_ambient_temperature 173(2)
_diffrn_measured_fraction_theta_full 0.994
_diffrn_measured_fraction_theta_max 0.994
_diffrn_radiation_monochromator graphite
_diffrn_radiation_source 'fine-focus sealed tube'
_diffrn_radiation_type MoK\a
_diffrn_radiation_wavelength 0.71073
_diffrn_reflns_av_R_equivalents 0.1130
_diffrn_reflns_av_sigmaI/netI 0.1283
_diffrn_reflns_limit_h_max 37
_diffrn_reflns_limit_h_min -34
_diffrn_reflns_limit_k_max 21
_diffrn_reflns_limit_k_min -21
_diffrn_reflns_limit_l_max 28
_diffrn_reflns_limit_l_min -29
_diffrn_reflns_number 83164
_diffrn_reflns_theta_full 26.44
_diffrn_reflns_theta_max 26.44
_diffrn_reflns_theta_min 0.72
_exptl_absorpt_coefficient_mu 1.198
_exptl_absorpt_correction_type multi-scan
_exptl_crystal_colour gold
_exptl_crystal_density_method 'not measured'
_exptl_crystal_description prism
_exptl_crystal_F_000 3512
_exptl_crystal_size_max 0.40
_exptl_crystal_size_mid 0.38
_exptl_crystal_size_min 0.24
_refine_diff_density_max 2.002
_refine_diff_density_min -0.617
_refine_diff_density_rms 0.089
_refine_ls_extinction_method none
_refine_ls_goodness_of_fit_ref 0.784
_refine_ls_hydrogen_treatment mixed
_refine_ls_matrix_type full
_refine_ls_number_parameters 1072
_refine_ls_number_reflns 23630
_refine_ls_number_restraints 0
_refine_ls_restrained_S_all 0.784
_refine_ls_R_factor_all 0.0904
_refine_ls_R_factor_gt 0.0502
_refine_ls_shift/su_max 0.002
_refine_ls_shift/su_mean 0.000
_refine_ls_structure_factor_coef Fsqd
_refine_ls_weighting_details 'calc w=1/[\s^2^(Fo^2^)+(0.0533P)^2^+0.0000P] where P=(Fo^2^+2Fc^2^)/3'
_refine_ls_weighting_scheme calc
_refine_ls_wR_factor_gt 0.1049
_refine_ls_wR_factor_ref 0.1188
_reflns_number_gt 12965
_reflns_number_total 23630
_reflns_threshold_expression >2sigma(I)
_cod_data_source_file om5b00198_si_003.cif
_cod_data_source_block 13088
_cod_depositor_comments
;
The following automatic conversions were performed:

'_symmetry_cell_setting' value 'Monoclinic' changed to 'monoclinic'
according to
/usr/data/users/saulius/crontab/automatic-downloads/rss-feeds/ACS/lib/dictionaries/cif_core.dic
dictionary named 'cif_core.dic' version 2.4.2 from 2011-04-26.

Automatic conversion script
Id: cif_fix_values 3271 2015-04-21 07:52:19Z andrius 

 Adding full bibliography for 4085829--4085833.cif.
;
_cod_original_sg_symbol_H-M P21/c
_cod_database_code 4085829

loop_
_symmetry_equiv_pos_as_xyz
'x, y, z'
'-x, y+1/2, -z+1/2'
'-x, -y, -z'
'x, -y-1/2, z-1/2'

loop_
_atom_site_label
_atom_site_type_symbol
_atom_site_fract_x
_atom_site_fract_y
_atom_site_fract_z
_atom_site_U_iso_or_equiv
_atom_site_adp_type
_atom_site_occupancy
_atom_site_symmetry_multiplicity
_atom_site_calc_flag
_atom_site_refinement_flags
Ir1 Ir 0.253593(6) 0.769698(10) 0.271449(8) 0.03367(6) Uani 1 1 d .
N1 N 0.21598(12) 0.6758(2) 0.22320(16) 0.0332(9) Uani 1 1 d .
N2 N 0.17741(13) 0.6656(2) 0.17178(17) 0.0413(10) Uani 1 1 d .
N3 N 0.20512(13) 0.5521(2) 0.21031(18) 0.0408(10) Uani 1 1 d .
N37 N 0.30234(12) 0.7749(2) 0.22634(16) 0.0328(8) Uani 1 1 d .
N38 N 0.30656(13) 0.7375(2) 0.17580(17) 0.0389(9) Uani 1 1 d .
N39 N 0.36460(12) 0.8221(2) 0.21354(17) 0.0379(9) Uani 1 1 d .
N73 N 0.20655(12) 0.8525(2) 0.21808(17) 0.0377(9) Uani 1 1 d .
N74 N 0.20254(13) 0.8906(2) 0.16546(17) 0.0388(9) Uani 1 1 d .
N75 N 0.14423(12) 0.9229(2) 0.19823(17) 0.0375(9) Uani 1 1 d .
C1 C 0.17131(16) 0.5915(3) 0.1630(2) 0.0390(11) Uani 1 1 d .
C2 C 0.23319(16) 0.6076(3) 0.2467(2) 0.0361(11) Uani 1 1 d .
C3 C 0.27529(15) 0.6070(3) 0.3000(2) 0.0348(11) Uani 1 1 d .
C4 C 0.29999(16) 0.5414(3) 0.3279(2) 0.0395(11) Uani 1 1 d .
H4A H 0.2893 0.4923 0.3112 0.047 Uiso 1 1 calc R
C5 C 0.33938(17) 0.5476(3) 0.3790(2) 0.0484(13) Uani 1 1 d .
H5A H 0.3559 0.5030 0.3981 0.058 Uiso 1 1 calc R
C6 C 0.35528(16) 0.6193(3) 0.4030(2) 0.0450(12) Uani 1 1 d .
H6A H 0.3821 0.6237 0.4393 0.054 Uiso 1 1 calc R
C7 C 0.33164(15) 0.6849(3) 0.3735(2) 0.0389(11) Uani 1 1 d .
H7A H 0.3438 0.7337 0.3893 0.047 Uiso 1 1 calc R
C8 C 0.29078(14) 0.6814(2) 0.3216(2) 0.0317(10) Uani 1 1 d .
C9 C 0.13493(16) 0.5560(3) 0.1104(2) 0.0462(13) Uani 1 1 d .
C10 C 0.10576(19) 0.4997(3) 0.1215(3) 0.0676(16) Uani 1 1 d .
H10A H 0.1103 0.4834 0.1622 0.081 Uiso 1 1 calc R
C11 C 0.0704(2) 0.4685(4) 0.0723(4) 0.093(2) Uani 1 1 d .
H11A H 0.0505 0.4306 0.0795 0.111 Uiso 1 1 calc R
C12 C 0.0632(2) 0.4910(4) 0.0130(3) 0.093(2) Uani 1 1 d .
H12A H 0.0384 0.4697 -0.0204 0.112 Uiso 1 1 calc R
C13 C 0.0930(2) 0.5455(4) 0.0032(3) 0.083(2) Uani 1 1 d .
H13A H 0.0892 0.5593 -0.0378 0.100 Uiso 1 1 calc R
C14 C 0.12847(19) 0.5809(3) 0.0514(2) 0.0595(15) Uani 1 1 d .
C15 C 0.1591(2) 0.6404(3) 0.0382(2) 0.0693(17) Uani 1 1 d .
H15A H 0.1916 0.6332 0.0657 0.104 Uiso 1 1 calc R
H15B H 0.1481 0.6913 0.0448 0.104 Uiso 1 1 calc R
H15C H 0.1575 0.6357 -0.0044 0.104 Uiso 1 1 calc R
C16 C 0.21279(15) 0.4712(2) 0.2176(2) 0.0378(11) Uani 1 1 d .
C17 C 0.23285(16) 0.4326(3) 0.1796(2) 0.0449(12) Uani 1 1 d .
C18 C 0.24337(17) 0.3560(3) 0.1896(2) 0.0477(13) Uani 1 1 d .
H18A H 0.2560 0.3293 0.1633 0.057 Uiso 1 1 calc R
C19 C 0.23591(17) 0.3170(3) 0.2371(2) 0.0495(13) Uani 1 1 d .
C20 C 0.21505(16) 0.3561(3) 0.2737(2) 0.0472(13) Uani 1 1 d .
H20A H 0.2103 0.3300 0.3069 0.057 Uiso 1 1 calc R
C21 C 0.20103(16) 0.4326(3) 0.2625(2) 0.0413(12) Uani 1 1 d .
C22 C 0.24377(18) 0.4721(3) 0.1296(2) 0.0472(13) Uani 1 1 d .
C23 C 0.27418(17) 0.5333(3) 0.1384(2) 0.0512(13) Uani 1 1 d .
H23A H 0.2881 0.5541 0.1784 0.061 Uiso 1 1 calc R
C24 C 0.2847(2) 0.5645(3) 0.0913(3) 0.0662(16) Uani 1 1 d .
H24A H 0.3066 0.6056 0.0992 0.079 Uiso 1 1 calc R
C25 C 0.2645(2) 0.5379(4) 0.0329(3) 0.0792(19) Uani 1 1 d .
H25A H 0.2723 0.5605 0.0005 0.095 Uiso 1 1 calc R
C26 C 0.2324(3) 0.4775(4) 0.0207(3) 0.094(2) Uani 1 1 d .
H26A H 0.2176 0.4588 -0.0198 0.113 Uiso 1 1 calc R
C27 C 0.2228(2) 0.4456(3) 0.0699(3) 0.0768(18) Uani 1 1 d .
H27A H 0.2011 0.4043 0.0625 0.092 Uiso 1 1 calc R
C28 C 0.25079(18) 0.2350(3) 0.2510(3) 0.0537(14) Uani 1 1 d .
C29 C 0.24031(19) 0.1824(3) 0.2030(3) 0.0595(15) Uani 1 1 d .
H29A H 0.2253 0.1991 0.1619 0.071 Uiso 1 1 calc R
C30 C 0.2518(2) 0.1060(3) 0.2150(3) 0.0720(18) Uani 1 1 d .
H30A H 0.2432 0.0698 0.1825 0.086 Uiso 1 1 calc R
C31 C 0.2759(2) 0.0825(3) 0.2750(3) 0.0722(18) Uani 1 1 d .
H31A H 0.2850 0.0305 0.2835 0.087 Uiso 1 1 calc R
C32 C 0.2863(2) 0.1348(3) 0.3217(3) 0.0725(18) Uani 1 1 d .
H32A H 0.3023 0.1185 0.3627 0.087 Uiso 1 1 calc R
C33 C 0.27393(19) 0.2109(3) 0.3101(3) 0.0596(15) Uani 1 1 d .
H33A H 0.2814 0.2466 0.3430 0.071 Uiso 1 1 calc R
C34 C 0.17412(18) 0.4711(3) 0.2992(2) 0.0493(13) Uani 1 1 d .
H34A H 0.1645 0.5233 0.2817 0.059 Uiso 1 1 calc R
C35 C 0.12946(18) 0.4261(3) 0.2931(3) 0.0666(17) Uani 1 1 d .
H35A H 0.1109 0.4543 0.3132 0.100 Uiso 1 1 calc R
H35B H 0.1380 0.3758 0.3125 0.100 Uiso 1 1 calc R
H35C H 0.1108 0.4193 0.2496 0.100 Uiso 1 1 calc R
C36 C 0.2034(2) 0.4802(4) 0.3666(3) 0.0758(18) Uani 1 1 d .
H36A H 0.1843 0.5040 0.3881 0.114 Uiso 1 1 calc R
H36B H 0.2307 0.5126 0.3707 0.114 Uiso 1 1 calc R
H36C H 0.2142 0.4298 0.3845 0.114 Uiso 1 1 calc R
C37 C 0.34381(15) 0.7682(3) 0.1683(2) 0.0347(10) Uani 1 1 d .
C38 C 0.33610(15) 0.8262(2) 0.2482(2) 0.0346(11) Uani 1 1 d .
C39 C 0.33580(15) 0.8721(2) 0.3000(2) 0.0350(11) Uani 1 1 d .
C40 C 0.36797(16) 0.9296(3) 0.3268(2) 0.0470(13) Uani 1 1 d .
H40A H 0.3919 0.9419 0.3108 0.056 Uiso 1 1 calc R
C41 C 0.36497(18) 0.9690(3) 0.3770(2) 0.0522(14) Uani 1 1 d .
H41A H 0.3871 1.0077 0.3966 0.063 Uiso 1 1 calc R
C42 C 0.32858(19) 0.9501(3) 0.3980(2) 0.0520(14) Uani 1 1 d .
H42A H 0.3262 0.9762 0.4326 0.062 Uiso 1 1 calc R
C43 C 0.29587(17) 0.8946(2) 0.3700(2) 0.0398(11) Uani 1 1 d .
H43A H 0.2713 0.8844 0.3855 0.048 Uiso 1 1 calc R
C44 C 0.29771(15) 0.8529(2) 0.3197(2) 0.0350(11) Uani 1 1 d .
C45 C 0.36018(17) 0.7473(3) 0.1185(2) 0.0451(13) Uani 1 1 d .
C46 C 0.40784(19) 0.7273(3) 0.1313(3) 0.0605(15) Uani 1 1 d .
H46A H 0.4296 0.7306 0.1720 0.073 Uiso 1 1 calc R
C47 C 0.4229(2) 0.7028(4) 0.0843(3) 0.081(2) Uani 1 1 d .
H47A H 0.4549 0.6899 0.0925 0.098 Uiso 1 1 calc R
C48 C 0.3903(3) 0.6975(4) 0.0249(3) 0.081(2) Uani 1 1 d .
H48A H 0.4000 0.6790 -0.0072 0.097 Uiso 1 1 calc R
C49 C 0.3447(2) 0.7184(3) 0.0123(3) 0.0623(15) Uani 1 1 d .
H49A H 0.3234 0.7156 -0.0287 0.075 Uiso 1 1 calc R
C50 C 0.32839(18) 0.7440(3) 0.0585(2) 0.0478(13) Uani 1 1 d .
C51 C 0.27754(18) 0.7679(3) 0.0414(3) 0.0627(15) Uani 1 1 d .
H51A H 0.2755 0.8132 0.0652 0.094 Uiso 1 1 calc R
H51B H 0.2594 0.7260 0.0502 0.094 Uiso 1 1 calc R
H51C H 0.2647 0.7801 -0.0025 0.094 Uiso 1 1 calc R
C52 C 0.40436(16) 0.8700(3) 0.2177(2) 0.0423(12) Uani 1 1 d .
C53 C 0.39787(16) 0.9287(3) 0.1749(2) 0.0415(12) Uani 1 1 d .
C54 C 0.43731(17) 0.9722(3) 0.1790(2) 0.0504(13) Uani 1 1 d .
H54A H 0.4338 1.0125 0.1504 0.060 Uiso 1 1 calc R
C55 C 0.48089(18) 0.9599(3) 0.2221(3) 0.0494(13) Uani 1 1 d .
C56 C 0.48566(17) 0.9001(3) 0.2638(3) 0.0554(14) Uani 1 1 d .
H56A H 0.5154 0.8920 0.2948 0.066 Uiso 1 1 calc R
C57 C 0.44821(17) 0.8518(3) 0.2616(2) 0.0493(13) Uani 1 1 d .
C58 C 0.35236(16) 0.9457(3) 0.1265(2) 0.0448(12) Uani 1 1 d .
C59 C 0.31189(16) 0.9616(3) 0.1394(2) 0.0460(12) Uani 1 1 d .
H59A H 0.3128 0.9600 0.1806 0.055 Uiso 1 1 calc R
C60 C 0.27090(18) 0.9794(3) 0.0935(3) 0.0540(14) Uani 1 1 d .
H60A H 0.2436 0.9900 0.1033 0.065 Uiso 1 1 calc R
C61 C 0.2683(2) 0.9824(3) 0.0330(3) 0.0627(16) Uani 1 1 d .
H61A H 0.2396 0.9951 0.0013 0.075 Uiso 1 1 calc R
C62 C 0.3084(2) 0.9663(3) 0.0195(3) 0.0718(17) Uani 1 1 d .
H62A H 0.3075 0.9673 -0.0218 0.086 Uiso 1 1 calc R
C63 C 0.35023(19) 0.9486(3) 0.0669(3) 0.0606(15) Uani 1 1 d .
H63A H 0.3778 0.9384 0.0575 0.073 Uiso 1 1 calc R
C64 C 0.52252(17) 1.0071(3) 0.2239(3) 0.0553(15) Uani 1 1 d .
C65 C 0.52761(19) 1.0299(3) 0.1697(3) 0.0673(17) Uani 1 1 d .
H65A H 0.5043 1.0170 0.1315 0.081 Uiso 1 1 calc R
C66 C 0.5667(2) 1.0714(3) 0.1715(4) 0.081(2) Uani 1 1 d .
H66A H 0.5698 1.0868 0.1339 0.097 Uiso 1 1 calc R
C67 C 0.6001(2) 1.0907(4) 0.2237(4) 0.090(2) Uani 1 1 d .
H67A H 0.6270 1.1181 0.2231 0.108 Uiso 1 1 calc R
C68 C 0.5957(2) 1.0712(3) 0.2789(4) 0.082(2) Uani 1 1 d .
H68A H 0.6190 1.0869 0.3163 0.098 Uiso 1 1 calc R
C69 C 0.55666(18) 1.0276(3) 0.2800(3) 0.0717(18) Uani 1 1 d .
H69A H 0.5537 1.0127 0.3178 0.086 Uiso 1 1 calc R
C70 C 0.45698(19) 0.7830(3) 0.3046(3) 0.0613(15) Uani 1 1 d .
H70A H 0.4281 0.7504 0.2901 0.074 Uiso 1 1 calc R
C71 C 0.4645(3) 0.8053(4) 0.3695(3) 0.100(2) Uani 1 1 d .
H71A H 0.4367 0.8328 0.3711 0.150 Uiso 1 1 calc R
H71B H 0.4921 0.8386 0.3849 0.150 Uiso 1 1 calc R
H71C H 0.4695 0.7592 0.3950 0.150 Uiso 1 1 calc R
C72 C 0.49773(19) 0.7343(3) 0.3013(3) 0.0765(18) Uani 1 1 d .
H72A H 0.4983 0.6855 0.3224 0.115 Uiso 1 1 calc R
H72B H 0.5274 0.7615 0.3211 0.115 Uiso 1 1 calc R
H72C H 0.4937 0.7245 0.2583 0.115 Uiso 1 1 calc R
C73 C 0.16425(16) 0.9334(2) 0.1531(2) 0.0379(11) Uani 1 1 d .
C74 C 0.17195(14) 0.8700(2) 0.2378(2) 0.0349(11) Uani 1 1 d .
C75 C 0.16999(15) 0.8315(2) 0.2918(2) 0.0335(10) Uani 1 1 d .
C76 C 0.13490(17) 0.8425(3) 0.3174(2) 0.0457(12) Uani 1 1 d .
H76A H 0.1088 0.8748 0.2976 0.055 Uiso 1 1 calc R
C77 C 0.13836(17) 0.8064(3) 0.3713(2) 0.0491(13) Uani 1 1 d .
H77A H 0.1151 0.8141 0.3896 0.059 Uiso 1 1 calc R
C78 C 0.17671(17) 0.7583(3) 0.3986(2) 0.0446(12) Uani 1 1 d .
H78A H 0.1803 0.7347 0.4367 0.054 Uiso 1 1 calc R
C79 C 0.20929(16) 0.7446(3) 0.3712(2) 0.0434(12) Uani 1 1 d .
H79A H 0.2339 0.7093 0.3900 0.052 Uiso 1 1 calc R
C80 C 0.20801(15) 0.7803(3) 0.3170(2) 0.0376(11) Uani 1 1 d .
C81 C 0.14432(16) 0.9802(3) 0.0980(2) 0.0431(12) Uani 1 1 d .
C82 C 0.12982(18) 1.0543(3) 0.1042(3) 0.0612(15) Uani 1 1 d .
H82A H 0.1326 1.0735 0.1435 0.073 Uiso 1 1 calc R
C83 C 0.1110(2) 1.1008(3) 0.0520(3) 0.080(2) Uani 1 1 d .
H83A H 0.1003 1.1510 0.0558 0.096 Uiso 1 1 calc R
C84 C 0.1082(2) 1.0732(4) -0.0045(3) 0.086(2) Uani 1 1 d .
H84A H 0.0959 1.1046 -0.0399 0.103 Uiso 1 1 calc R
C85 C 0.12323(18) 1.0000(4) -0.0096(2) 0.0609(15) Uani 1 1 d .
H85A H 0.1215 0.9816 -0.0488 0.073 Uiso 1 1 calc R
C86 C 0.14059(16) 0.9530(3) 0.0403(2) 0.0454(12) Uani 1 1 d .
C87 C 0.15414(19) 0.8722(3) 0.0305(3) 0.0653(16) Uani 1 1 d .
H87A H 0.1374 0.8570 -0.0121 0.098 Uiso 1 1 calc R
H87B H 0.1457 0.8374 0.0581 0.098 Uiso 1 1 calc R
H87C H 0.1881 0.8697 0.0390 0.098 Uiso 1 1 calc R
C88 C 0.10285(15) 0.9594(3) 0.2022(2) 0.0389(11) Uani 1 1 d .
C89 C 0.05866(16) 0.9362(3) 0.1622(2) 0.0410(12) Uani 1 1 d .
C90 C 0.01936(16) 0.9711(3) 0.1689(2) 0.0453(12) Uani 1 1 d .
H90A H -0.0111 0.9577 0.1415 0.054 Uiso 1 1 calc R
C91 C 0.02344(17) 1.0247(3) 0.2143(2) 0.0456(12) Uani 1 1 d .
C92 C 0.06753(16) 1.0471(3) 0.2516(2) 0.0463(12) Uani 1 1 d .
H92A H 0.0703 1.0848 0.2821 0.056 Uiso 1 1 calc R
C93 C 0.10842(16) 1.0164(3) 0.2462(2) 0.0410(12) Uani 1 1 d .
C94 C 0.05292(16) 0.8776(3) 0.1143(2) 0.0448(12) Uani 1 1 d .
C95 C 0.07265(17) 0.8044(3) 0.1279(3) 0.0517(13) Uani 1 1 d .
H95A H 0.0907 0.7907 0.1689 0.062 Uiso 1 1 calc R
C96 C 0.0655(2) 0.7524(3) 0.0807(3) 0.0670(17) Uani 1 1 d .
H96A H 0.0789 0.7027 0.0898 0.080 Uiso 1 1 calc R
C97 C 0.0394(2) 0.7706(4) 0.0208(3) 0.0718(17) Uani 1 1 d .
H97A H 0.0351 0.7339 -0.0109 0.086 Uiso 1 1 calc R
C98 C 0.0197(2) 0.8422(4) 0.0072(3) 0.0685(17) Uani 1 1 d .
H98A H 0.0016 0.8554 -0.0339 0.082 Uiso 1 1 calc R
C99 C 0.02647(18) 0.8952(3) 0.0543(3) 0.0571(14) Uani 1 1 d .
H99A H 0.0126 0.9445 0.0449 0.069 Uiso 1 1 calc R
C100 C -0.01949(18) 1.0624(3) 0.2189(3) 0.0535(14) Uani 1 1 d .
C101 C -0.05593(18) 1.0863(3) 0.1676(3) 0.0664(17) Uani 1 1 d .
H10B H -0.0541 1.0765 0.1284 0.080 Uiso 1 1 calc R
C102 C -0.0944(2) 1.1236(3) 0.1710(4) 0.080(2) Uani 1 1 d .
H10C H -0.1188 1.1397 0.1348 0.096 Uiso 1 1 calc R
C103 C -0.0974(2) 1.1372(3) 0.2268(4) 0.081(2) Uani 1 1 d .
H10D H -0.1243 1.1627 0.2294 0.098 Uiso 1 1 calc R
C104 C -0.0625(2) 1.1154(3) 0.2796(4) 0.083(2) Uani 1 1 d .
H10E H -0.0650 1.1262 0.3185 0.099 Uiso 1 1 calc R
C105 C -0.0227(2) 1.0763(3) 0.2756(3) 0.0669(17) Uani 1 1 d .
H10F H 0.0017 1.0598 0.3118 0.080 Uiso 1 1 calc R
C106 C 0.15571(17) 1.0503(3) 0.2844(3) 0.0570(15) Uani 1 1 d .
H10H H 0.1800 1.0288 0.2688 0.068 Uiso 1 1 calc R
C107 C 0.1703(2) 1.0315(4) 0.3519(3) 0.086(2) Uani 1 1 d .
H10I H 0.1733 0.9759 0.3575 0.129 Uiso 1 1 calc R
H10J H 0.1465 1.0507 0.3680 0.129 Uiso 1 1 calc R
H10K H 0.2006 1.0558 0.3740 0.129 Uiso 1 1 calc R
C108 C 0.15550(19) 1.1371(3) 0.2769(3) 0.0713(17) Uani 1 1 d .
H10L H 0.1873 1.1570 0.2974 0.107 Uiso 1 1 calc R
H10M H 0.1340 1.1600 0.2953 0.107 Uiso 1 1 calc R
H10N H 0.1450 1.1500 0.2332 0.107 Uiso 1 1 calc R

loop_
_atom_site_aniso_label
_atom_site_aniso_U_11
_atom_site_aniso_U_22
_atom_site_aniso_U_33
_atom_site_aniso_U_23
_atom_site_aniso_U_13
_atom_site_aniso_U_12
Ir1 0.03180(11) 0.04051(11) 0.02997(11) 0.00325(9) 0.01234(8) 0.00211(9)
N1 0.030(2) 0.046(2) 0.018(2) 0.0041(17) 0.0008(17) -0.0047(17)
N2 0.041(2) 0.049(3) 0.032(2) 0.0041(19) 0.010(2) 0.0007(18)
N3 0.040(2) 0.042(2) 0.041(3) 0.0062(19) 0.016(2) 0.0033(18)
N37 0.032(2) 0.044(2) 0.024(2) 0.0027(18) 0.0120(17) 0.0035(18)
N38 0.039(2) 0.051(2) 0.030(2) 0.0028(19) 0.0146(18) 0.0037(18)
N39 0.031(2) 0.049(2) 0.035(2) -0.0001(18) 0.0143(19) -0.0011(17)
N73 0.037(2) 0.044(2) 0.034(2) 0.0023(18) 0.0152(19) 0.0019(17)
N74 0.041(2) 0.048(2) 0.027(2) 0.0037(18) 0.0114(19) 0.0032(18)
N75 0.039(2) 0.046(2) 0.028(2) 0.0031(18) 0.0126(19) 0.0109(17)
C1 0.036(3) 0.047(3) 0.033(3) 0.005(2) 0.010(2) 0.000(2)
C2 0.038(3) 0.039(3) 0.035(3) 0.002(2) 0.017(2) -0.003(2)
C3 0.031(3) 0.047(3) 0.030(3) 0.001(2) 0.014(2) 0.000(2)
C4 0.038(3) 0.038(3) 0.041(3) 0.005(2) 0.012(2) 0.002(2)
C5 0.049(3) 0.049(3) 0.053(4) 0.011(3) 0.026(3) 0.013(2)
C6 0.034(3) 0.065(4) 0.033(3) 0.011(3) 0.009(2) 0.008(2)
C7 0.035(3) 0.051(3) 0.036(3) 0.004(2) 0.019(2) 0.007(2)
C8 0.024(2) 0.046(3) 0.027(3) 0.001(2) 0.012(2) 0.0008(19)
C9 0.035(3) 0.047(3) 0.047(3) 0.000(2) 0.003(3) -0.004(2)
C10 0.059(4) 0.069(4) 0.063(4) 0.000(3) 0.006(3) -0.017(3)
C11 0.077(5) 0.084(5) 0.094(6) 0.009(4) 0.001(4) -0.027(4)
C12 0.071(5) 0.101(6) 0.075(5) -0.018(4) -0.017(4) -0.017(4)
C13 0.085(5) 0.102(6) 0.045(4) -0.012(4) 0.000(4) -0.013(4)
C14 0.065(4) 0.065(4) 0.035(3) 0.004(3) -0.001(3) 0.003(3)
C15 0.087(5) 0.080(4) 0.038(4) 0.010(3) 0.017(3) -0.004(3)
C16 0.039(3) 0.035(3) 0.039(3) 0.001(2) 0.013(2) -0.002(2)
C17 0.042(3) 0.050(3) 0.042(3) -0.006(2) 0.014(3) -0.012(2)
C18 0.054(3) 0.042(3) 0.053(4) -0.005(3) 0.026(3) -0.006(2)
C19 0.052(3) 0.044(3) 0.050(4) -0.002(3) 0.014(3) -0.004(2)
C20 0.052(3) 0.046(3) 0.045(3) 0.008(2) 0.019(3) -0.005(2)
C21 0.040(3) 0.044(3) 0.042(3) 0.003(2) 0.017(2) -0.004(2)
C22 0.060(4) 0.050(3) 0.036(3) 0.002(2) 0.023(3) 0.001(2)
C23 0.058(4) 0.053(3) 0.046(3) 0.005(3) 0.021(3) -0.007(3)
C24 0.086(5) 0.068(4) 0.058(4) 0.006(3) 0.041(4) -0.007(3)
C25 0.101(5) 0.079(5) 0.075(5) 0.018(4) 0.053(4) 0.003(4)
C26 0.152(7) 0.098(6) 0.041(4) -0.008(4) 0.044(4) -0.007(5)
C27 0.097(5) 0.084(5) 0.055(4) -0.002(3) 0.034(4) -0.016(4)
C28 0.055(4) 0.043(3) 0.070(4) 0.009(3) 0.031(3) 0.003(3)
C29 0.072(4) 0.047(3) 0.062(4) -0.006(3) 0.026(3) -0.007(3)
C30 0.078(5) 0.053(4) 0.089(6) -0.010(3) 0.035(4) 0.000(3)
C31 0.063(4) 0.049(4) 0.108(6) 0.013(4) 0.034(4) 0.014(3)
C32 0.071(4) 0.058(4) 0.080(5) 0.009(4) 0.016(4) 0.013(3)
C33 0.061(4) 0.049(4) 0.066(4) 0.000(3) 0.017(3) -0.003(3)
C34 0.062(4) 0.052(3) 0.042(3) 0.000(2) 0.029(3) -0.010(3)
C35 0.062(4) 0.067(4) 0.085(5) 0.001(3) 0.044(4) 0.000(3)
C36 0.070(4) 0.107(5) 0.064(5) -0.011(4) 0.040(4) -0.011(3)
C37 0.034(3) 0.045(3) 0.026(3) 0.000(2) 0.012(2) -0.001(2)
C38 0.029(3) 0.042(3) 0.033(3) 0.004(2) 0.011(2) -0.005(2)
C39 0.034(3) 0.035(3) 0.033(3) 0.003(2) 0.008(2) -0.003(2)
C40 0.036(3) 0.058(3) 0.044(3) -0.001(3) 0.010(3) 0.002(2)
C41 0.058(4) 0.051(3) 0.046(3) -0.003(3) 0.018(3) -0.013(3)
C42 0.077(4) 0.039(3) 0.046(3) -0.001(2) 0.029(3) 0.005(3)
C43 0.059(3) 0.032(3) 0.033(3) 0.004(2) 0.022(3) 0.007(2)
C44 0.044(3) 0.032(3) 0.034(3) 0.010(2) 0.020(2) 0.009(2)
C45 0.039(3) 0.055(3) 0.050(3) -0.002(2) 0.026(3) -0.001(2)
C46 0.052(4) 0.086(4) 0.051(4) 0.000(3) 0.027(3) 0.005(3)
C47 0.065(4) 0.121(6) 0.075(5) -0.003(4) 0.046(4) 0.014(4)
C48 0.098(6) 0.091(5) 0.077(5) -0.021(4) 0.061(5) 0.003(4)
C49 0.074(4) 0.076(4) 0.044(4) -0.001(3) 0.029(3) -0.006(3)
C50 0.054(3) 0.055(3) 0.038(3) -0.003(2) 0.021(3) -0.009(2)
C51 0.047(3) 0.084(4) 0.051(4) 0.007(3) 0.010(3) 0.000(3)
C52 0.027(3) 0.057(3) 0.047(3) -0.007(3) 0.018(2) -0.004(2)
C53 0.037(3) 0.051(3) 0.040(3) 0.004(2) 0.017(2) 0.004(2)
C54 0.043(3) 0.062(3) 0.052(4) 0.002(3) 0.025(3) -0.001(2)
C55 0.040(3) 0.049(3) 0.066(4) -0.008(3) 0.027(3) -0.002(2)
C56 0.038(3) 0.063(4) 0.060(4) -0.010(3) 0.010(3) -0.006(3)
C57 0.045(3) 0.057(3) 0.044(3) 0.005(3) 0.014(3) -0.002(2)
C58 0.040(3) 0.054(3) 0.047(3) 0.008(2) 0.023(3) -0.003(2)
C59 0.036(3) 0.065(3) 0.041(3) 0.003(3) 0.018(3) 0.002(2)
C60 0.044(3) 0.063(4) 0.060(4) 0.005(3) 0.024(3) 0.008(2)
C61 0.052(4) 0.093(5) 0.039(4) 0.010(3) 0.011(3) 0.008(3)
C62 0.067(4) 0.109(5) 0.044(4) 0.011(3) 0.025(3) 0.007(3)
C63 0.048(4) 0.094(5) 0.048(4) 0.013(3) 0.026(3) 0.005(3)
C64 0.037(3) 0.048(3) 0.081(5) -0.008(3) 0.021(3) -0.006(2)
C65 0.046(4) 0.089(5) 0.073(5) 0.001(3) 0.028(3) -0.008(3)
C66 0.062(5) 0.079(5) 0.117(7) 0.004(4) 0.050(5) -0.017(3)
C67 0.050(5) 0.080(5) 0.153(8) -0.022(5) 0.054(5) -0.015(3)
C68 0.044(4) 0.077(5) 0.115(6) -0.043(4) 0.016(4) -0.014(3)
C69 0.039(4) 0.086(5) 0.082(5) -0.009(4) 0.012(3) -0.012(3)
C70 0.047(3) 0.070(4) 0.062(4) 0.014(3) 0.013(3) 0.001(3)
C71 0.125(6) 0.119(6) 0.063(5) 0.042(4) 0.042(5) 0.046(5)
C72 0.056(4) 0.077(4) 0.086(5) 0.010(4) 0.011(3) 0.010(3)
C73 0.037(3) 0.037(3) 0.040(3) 0.004(2) 0.014(2) 0.003(2)
C74 0.025(3) 0.043(3) 0.038(3) 0.001(2) 0.013(2) 0.0077(19)
C75 0.032(3) 0.044(3) 0.027(3) 0.001(2) 0.013(2) -0.003(2)
C76 0.045(3) 0.059(3) 0.040(3) 0.001(2) 0.024(3) -0.001(2)
C77 0.045(3) 0.064(3) 0.047(3) -0.003(3) 0.028(3) -0.001(3)
C78 0.048(3) 0.058(3) 0.030(3) 0.006(2) 0.017(2) -0.004(2)
C79 0.036(3) 0.063(3) 0.035(3) 0.004(2) 0.017(2) 0.003(2)
C80 0.028(3) 0.053(3) 0.030(3) 0.003(2) 0.008(2) 0.000(2)
C81 0.039(3) 0.050(3) 0.041(3) 0.010(2) 0.014(2) 0.011(2)
C82 0.070(4) 0.057(4) 0.053(4) 0.012(3) 0.018(3) 0.014(3)
C83 0.096(5) 0.069(4) 0.080(5) 0.029(4) 0.036(4) 0.037(3)
C84 0.089(5) 0.115(6) 0.057(5) 0.040(4) 0.029(4) 0.020(4)
C85 0.058(4) 0.086(5) 0.035(3) 0.011(3) 0.012(3) 0.008(3)
C86 0.036(3) 0.057(3) 0.043(3) 0.005(3) 0.014(3) 0.001(2)
C87 0.071(4) 0.080(4) 0.050(4) -0.001(3) 0.027(3) 0.006(3)
C88 0.034(3) 0.051(3) 0.035(3) 0.007(2) 0.016(2) 0.012(2)
C89 0.034(3) 0.044(3) 0.041(3) 0.002(2) 0.009(2) 0.005(2)
C90 0.035(3) 0.053(3) 0.047(3) 0.000(2) 0.013(2) 0.007(2)
C91 0.044(3) 0.055(3) 0.041(3) 0.001(2) 0.018(3) 0.007(2)
C92 0.039(3) 0.055(3) 0.046(3) -0.004(2) 0.017(3) 0.003(2)
C93 0.038(3) 0.053(3) 0.032(3) 0.003(2) 0.011(2) 0.004(2)
C94 0.029(3) 0.055(3) 0.048(3) 0.008(3) 0.011(2) 0.007(2)
C95 0.046(3) 0.053(3) 0.057(4) -0.004(3) 0.020(3) 0.005(2)
C96 0.054(4) 0.074(4) 0.073(5) -0.013(3) 0.024(4) 0.010(3)
C97 0.060(4) 0.082(5) 0.073(5) -0.027(4) 0.024(4) -0.001(3)
C98 0.068(4) 0.090(5) 0.039(4) -0.014(3) 0.008(3) 0.004(3)
C99 0.053(4) 0.058(4) 0.054(4) -0.003(3) 0.012(3) 0.004(3)
C100 0.043(3) 0.052(3) 0.074(4) -0.008(3) 0.032(3) 0.003(2)
C101 0.042(4) 0.064(4) 0.088(5) -0.012(3) 0.016(3) 0.012(3)
C102 0.064(4) 0.067(4) 0.110(6) -0.010(4) 0.030(4) 0.022(3)
C103 0.045(4) 0.067(4) 0.136(7) -0.028(4) 0.036(5) -0.002(3)
C104 0.071(5) 0.076(5) 0.123(7) -0.037(4) 0.061(5) -0.019(4)
C105 0.060(4) 0.075(4) 0.075(5) -0.013(3) 0.036(4) 0.000(3)
C106 0.036(3) 0.075(4) 0.055(4) -0.017(3) 0.009(3) 0.005(3)
C107 0.085(5) 0.093(5) 0.055(4) -0.009(4) -0.007(4) -0.006(4)
C108 0.058(4) 0.075(4) 0.080(5) 0.000(3) 0.023(3) -0.011(3)

loop_
_atom_type_symbol
_atom_type_description
_atom_type_scat_dispersion_real
_atom_type_scat_dispersion_imag
_atom_type_scat_source
C C 0.0033 0.0016 'International Tables Vol C Tables 4.2.6.8 and 6.1.1.4'
H H 0.0000 0.0000 'International Tables Vol C Tables 4.2.6.8 and 6.1.1.4'
Ir Ir -1.4442 7.9887 'International Tables Vol C Tables 4.2.6.8 and 6.1.1.4'
N N 0.0061 0.0033 'International Tables Vol C Tables 4.2.6.8 and 6.1.1.4'
O O 0.0106 0.0060 'International Tables Vol C Tables 4.2.6.8 and 6.1.1.4'

loop_
_geom_angle_atom_site_label_1
_geom_angle_atom_site_label_2
_geom_angle_atom_site_label_3
_geom_angle
C80 Ir1 C8 96.54(17)
C80 Ir1 C44 94.83(17)
C8 Ir1 C44 95.69(17)
C80 Ir1 N1 90.49(16)
C8 Ir1 N1 78.59(15)
C44 Ir1 N1 172.62(15)
C80 Ir1 N37 172.10(16)
C8 Ir1 N37 88.43(14)
C44 Ir1 N37 78.53(15)
N1 Ir1 N37 96.53(13)
C80 Ir1 N73 78.42(16)
C8 Ir1 N73 172.07(15)
C44 Ir1 N73 90.86(15)
N1 Ir1 N73 95.23(14)
N37 Ir1 N73 97.26(13)
C2 N1 N2 109.6(4)
C2 N1 Ir1 114.6(3)
N2 N1 Ir1 135.7(3)
C1 N2 N1 107.3(4)
C2 N3 C1 105.4(4)
C2 N3 C16 125.8(4)
C1 N3 C16 128.6(4)
C38 N37 N38 110.9(3)
C38 N37 Ir1 115.1(3)
N38 N37 Ir1 133.9(3)
C37 N38 N37 104.9(4)
C38 N39 C37 105.5(3)
C38 N39 C52 127.7(4)
C37 N39 C52 126.3(4)
C74 N73 N74 111.5(4)
C74 N73 Ir1 114.3(3)
N74 N73 Ir1 134.1(3)
C73 N74 N73 105.6(3)
C74 N75 C73 105.6(3)
C74 N75 C88 127.0(4)
C73 N75 C88 127.4(4)
N2 C1 N3 109.8(4)
N2 C1 C9 124.7(4)
N3 C1 C9 125.5(4)
N1 C2 N3 107.9(4)
N1 C2 C3 117.6(4)
N3 C2 C3 134.5(4)
C4 C3 C8 122.1(4)
C4 C3 C2 125.4(4)
C8 C3 C2 112.6(4)
C5 C4 C3 120.2(5)
C4 C5 C6 119.9(5)
C5 C6 C7 119.7(5)
C8 C7 C6 122.4(5)
C7 C8 C3 115.5(4)
C7 C8 Ir1 127.8(3)
C3 C8 Ir1 116.5(3)
C14 C9 C10 121.3(5)
C14 C9 C1 119.9(4)
C10 C9 C1 118.7(5)
C11 C10 C9 118.8(6)
C12 C11 C10 121.6(6)
C11 C12 C13 118.5(6)
C12 C13 C14 122.4(6)
C9 C14 C13 117.3(5)
C9 C14 C15 122.4(5)
C13 C14 C15 120.2(5)
C21 C16 C17 121.3(4)
C21 C16 N3 119.5(4)
C17 C16 N3 119.1(4)
C18 C17 C16 119.0(4)
C18 C17 C22 118.9(4)
C16 C17 C22 122.1(4)
C17 C18 C19 121.4(5)
C18 C19 C20 118.6(5)
C18 C19 C28 121.4(4)
C20 C19 C28 120.0(4)
C21 C20 C19 121.7(4)
C16 C21 C20 117.5(4)
C16 C21 C34 122.3(4)
C20 C21 C34 120.3(4)
C23 C22 C27 117.2(5)
C23 C22 C17 124.2(5)
C27 C22 C17 118.5(5)
C24 C23 C22 121.6(5)
C23 C24 C25 121.1(6)
C24 C25 C26 120.0(6)
C27 C26 C25 117.8(6)
C22 C27 C26 122.2(6)
C33 C28 C29 119.6(5)
C33 C28 C19 121.1(5)
C29 C28 C19 119.3(5)
C30 C29 C28 120.2(6)
C29 C30 C31 119.6(6)
C32 C31 C30 119.6(6)
C31 C32 C33 121.0(6)
C28 C33 C32 119.9(6)
C36 C34 C21 112.9(4)
C36 C34 C35 109.4(4)
C21 C34 C35 110.5(4)
N38 C37 N39 111.1(4)
N38 C37 C45 123.3(4)
N39 C37 C45 125.6(4)
N37 C38 N39 107.5(4)
N37 C38 C39 117.8(4)
N39 C38 C39 134.7(4)
C40 C39 C44 123.3(4)
C40 C39 C38 124.5(4)
C44 C39 C38 112.2(4)
C41 C40 C39 119.7(5)
C40 C41 C42 118.0(5)
C43 C42 C41 122.0(5)
C42 C43 C44 122.0(4)
C43 C44 C39 114.9(4)
C43 C44 Ir1 128.8(3)
C39 C44 Ir1 116.4(3)
C50 C45 C46 120.0(5)
C50 C45 C37 119.9(4)
C46 C45 C37 120.0(5)
C47 C46 C45 120.0(6)
C46 C47 C48 119.1(6)
C49 C48 C47 120.8(5)
C48 C49 C50 121.6(6)
C45 C50 C49 118.3(5)
C45 C50 C51 122.6(4)
C49 C50 C51 119.1(5)
C53 C52 C57 123.3(4)
C53 C52 N39 118.1(4)
C57 C52 N39 118.4(4)
C54 C53 C52 116.6(4)
C54 C53 C58 119.6(4)
C52 C53 C58 123.7(4)
C55 C54 C53 123.5(5)
C54 C55 C56 117.7(5)
C54 C55 C64 121.7(5)
C56 C55 C64 120.6(5)
C55 C56 C57 122.5(5)
C56 C57 C52 116.2(5)
C56 C57 C70 119.7(5)
C52 C57 C70 124.1(4)
C63 C58 C59 118.6(5)
C63 C58 C53 119.0(4)
C59 C58 C53 122.4(4)
C60 C59 C58 120.7(5)
C59 C60 C61 121.2(5)
C60 C61 C62 118.6(5)
C61 C62 C63 119.6(5)
C58 C63 C62 121.3(5)
C65 C64 C69 119.7(5)
C65 C64 C55 119.6(5)
C69 C64 C55 120.7(5)
C66 C65 C64 119.5(6)
C67 C66 C65 122.4(7)
C66 C67 C68 120.0(6)
C67 C68 C69 120.1(6)
C64 C69 C68 118.2(6)
C71 C70 C72 110.8(5)
C71 C70 C57 112.7(5)
C72 C70 C57 111.5(5)
N74 C73 N75 109.8(4)
N74 C73 C81 124.7(4)
N75 C73 C81 125.3(4)
N73 C74 N75 107.4(4)
N73 C74 C75 118.2(4)
N75 C74 C75 134.3(4)
C76 C75 C80 122.7(4)
C76 C75 C74 124.9(4)
C80 C75 C74 112.3(4)
C77 C76 C75 119.7(5)
C76 C77 C78 118.6(4)
C79 C78 C77 121.0(5)
C78 C79 C80 123.0(4)
C79 C80 C75 114.7(4)
C79 C80 Ir1 128.6(3)
C75 C80 Ir1 116.7(3)
C86 C81 C82 119.7(5)
C86 C81 C73 121.7(4)
C82 C81 C73 118.6(5)
C81 C82 C83 119.8(5)
C84 C83 C82 119.7(6)
C83 C84 C85 119.7(6)
C86 C85 C84 121.7(5)
C85 C86 C81 119.5(5)
C85 C86 C87 118.5(5)
C81 C86 C87 122.0(5)
C93 C88 C89 122.6(4)
C93 C88 N75 118.5(4)
C89 C88 N75 118.9(4)
C90 C89 C88 117.2(4)
C90 C89 C94 120.4(4)
C88 C89 C94 122.5(4)
C91 C90 C89 121.8(5)
C92 C91 C90 118.9(4)
C92 C91 C100 120.7(5)
C90 C91 C100 120.2(5)
C91 C92 C93 122.3(5)
C92 C93 C88 117.0(4)
C92 C93 C106 119.1(4)
C88 C93 C106 123.7(4)
C99 C94 C95 118.9(5)
C99 C94 C89 118.9(4)
C95 C94 C89 122.2(5)
C96 C95 C94 118.9(5)
C97 C96 C95 121.8(6)
C98 C97 C96 119.5(6)
C97 C98 C99 119.4(6)
C94 C99 C98 121.5(5)
C105 C100 C101 118.2(5)
C105 C100 C91 119.8(5)
C101 C100 C91 121.9(5)
C102 C101 C100 122.7(6)
C103 C102 C101 118.9(7)
C102 C103 C104 121.6(6)
C103 C104 C105 119.0(6)
C100 C105 C104 119.5(6)
C107 C106 C93 113.4(5)
C107 C106 C108 108.8(5)
C93 C106 C108 110.8(4)

loop_
_geom_bond_atom_site_label_1
_geom_bond_atom_site_label_2
_geom_bond_distance
Ir1 C80 2.020(4)
Ir1 C8 2.023(4)
Ir1 C44 2.029(5)
Ir1 N1 2.088(3)
Ir1 N37 2.090(3)
Ir1 N73 2.106(4)
N1 C2 1.338(5)
N1 N2 1.363(5)
N2 C1 1.314(5)
N3 C2 1.372(6)
N3 C1 1.397(6)
N3 C16 1.431(5)
N37 C38 1.322(5)
N37 N38 1.389(5)
N38 C37 1.315(5)
N39 C38 1.372(5)
N39 C37 1.389(5)
N39 C52 1.442(5)
N73 C74 1.319(5)
N73 N74 1.360(5)
N74 C73 1.326(5)
N75 C74 1.368(5)
N75 C73 1.395(5)
N75 C88 1.439(5)
C1 C9 1.468(6)
C2 C3 1.438(6)
C3 C4 1.398(6)
C3 C8 1.415(6)
C4 C5 1.366(6)
C5 C6 1.386(6)
C6 C7 1.399(6)
C7 C8 1.399(6)
C9 C14 1.388(7)
C9 C10 1.406(7)
C10 C11 1.380(8)
C11 C12 1.376(9)
C12 C13 1.383(8)
C13 C14 1.399(7)
C14 C15 1.493(7)
C16 C21 1.391(6)
C16 C17 1.406(6)
C17 C18 1.378(6)
C17 C22 1.484(6)
C18 C19 1.381(6)
C19 C20 1.401(6)
C19 C28 1.502(7)
C20 C21 1.399(6)
C21 C34 1.526(6)
C22 C23 1.380(6)
C22 C27 1.390(7)
C23 C24 1.359(6)
C24 C25 1.363(8)
C25 C26 1.397(8)
C26 C27 1.391(8)
C28 C33 1.375(8)
C28 C29 1.396(7)
C29 C30 1.382(7)
C30 C31 1.394(8)
C31 C32 1.370(8)
C32 C33 1.383(7)
C34 C36 1.517(7)
C34 C35 1.529(6)
C37 C45 1.456(6)
C38 C39 1.451(6)
C39 C40 1.388(6)
C39 C44 1.421(5)
C40 C41 1.386(6)
C41 C42 1.391(6)
C42 C43 1.377(6)
C43 C44 1.397(6)
C45 C50 1.395(7)
C45 C46 1.414(6)
C46 C47 1.390(7)
C47 C48 1.394(8)
C48 C49 1.358(8)
C49 C50 1.402(7)
C50 C51 1.511(7)
C52 C53 1.394(6)
C52 C57 1.402(6)
C53 C54 1.391(6)
C53 C58 1.477(6)
C54 C55 1.369(7)
C55 C56 1.398(7)
C55 C64 1.495(6)
C56 C57 1.402(6)
C57 C70 1.526(7)
C58 C63 1.366(6)
C58 C59 1.388(6)
C59 C60 1.362(6)
C60 C61 1.385(7)
C61 C62 1.386(7)
C62 C63 1.395(7)
C64 C65 1.381(7)
C64 C69 1.401(7)
C65 C66 1.378(7)
C66 C67 1.327(9)
C67 C68 1.378(9)
C68 C69 1.416(7)
C70 C71 1.498(8)
C70 C72 1.523(7)
C73 C81 1.462(6)
C74 C75 1.444(6)
C75 C76 1.401(5)
C75 C80 1.414(6)
C76 C77 1.374(6)
C77 C78 1.396(7)
C78 C79 1.369(6)
C79 C80 1.397(6)
C81 C86 1.390(6)
C81 C82 1.391(6)
C82 C83 1.405(7)
C83 C84 1.374(8)
C84 C85 1.377(8)
C85 C86 1.370(7)
C86 C87 1.509(7)
C88 C93 1.395(6)
C88 C89 1.399(6)
C89 C90 1.394(6)
C89 C94 1.478(6)
C90 C91 1.384(6)
C91 C92 1.373(6)
C91 C100 1.495(6)
C92 C93 1.395(6)
C93 C106 1.519(6)
C94 C99 1.382(7)
C94 C95 1.400(6)
C95 C96 1.384(7)
C96 C97 1.379(8)
C97 C98 1.374(8)
C98 C99 1.393(7)
C100 C105 1.377(7)
C100 C101 1.378(7)
C101 C102 1.361(7)
C102 C103 1.353(9)
C103 C104 1.367(9)
C104 C105 1.419(7)
C106 C107 1.514(7)
C106 C108 1.525(7)

loop_
_geom_torsion_atom_site_label_1
_geom_torsion_atom_site_label_2
_geom_torsion_atom_site_label_3
_geom_torsion_atom_site_label_4
_geom_torsion
C80 Ir1 N1 C2 -96.6(3)
C8 Ir1 N1 C2 -0.1(3)
C44 Ir1 N1 C2 39.5(13)
N37 Ir1 N1 C2 87.0(3)
N73 Ir1 N1 C2 -175.0(3)
C80 Ir1 N1 N2 84.3(4)
C8 Ir1 N1 N2 -179.1(4)
C44 Ir1 N1 N2 -139.5(11)
N37 Ir1 N1 N2 -92.0(4)
N73 Ir1 N1 N2 5.9(4)
C2 N1 N2 C1 -1.1(5)
Ir1 N1 N2 C1 178.0(3)
C80 Ir1 N37 C38 32.5(13)
C8 Ir1 N37 C38 -96.7(3)
C44 Ir1 N37 C38 -0.5(3)
N1 Ir1 N37 C38 -175.0(3)
N73 Ir1 N37 C38 88.9(3)
C80 Ir1 N37 N38 -144.7(11)
C8 Ir1 N37 N38 86.2(4)
C44 Ir1 N37 N38 -177.7(4)
N1 Ir1 N37 N38 7.8(4)
N73 Ir1 N37 N38 -88.3(4)
C38 N37 N38 C37 0.0(5)
Ir1 N37 N38 C37 177.2(3)
C80 Ir1 N73 C74 -0.7(3)
C8 Ir1 N73 C74 50.3(12)
C44 Ir1 N73 C74 -95.4(3)
N1 Ir1 N73 C74 88.7(3)
N37 Ir1 N73 C74 -174.0(3)
C80 Ir1 N73 N74 -177.5(4)
C8 Ir1 N73 N74 -126.4(10)
C44 Ir1 N73 N74 87.8(4)
N1 Ir1 N73 N74 -88.0(4)
N37 Ir1 N73 N74 9.2(4)
C74 N73 N74 C73 0.6(5)
Ir1 N73 N74 C73 177.4(3)
N1 N2 C1 N3 2.2(5)
N1 N2 C1 C9 -176.6(4)
C2 N3 C1 N2 -2.6(5)
C16 N3 C1 N2 -176.9(4)
C2 N3 C1 C9 176.3(4)
C16 N3 C1 C9 1.9(7)
N2 N1 C2 N3 -0.6(5)
Ir1 N1 C2 N3 -179.8(3)
N2 N1 C2 C3 177.5(3)
Ir1 N1 C2 C3 -1.7(5)
C1 N3 C2 N1 1.8(5)
C16 N3 C2 N1 176.4(4)
C1 N3 C2 C3 -175.8(5)
C16 N3 C2 C3 -1.2(8)
N1 C2 C3 C4 -175.1(4)
N3 C2 C3 C4 2.4(8)
N1 C2 C3 C8 3.3(5)
N3 C2 C3 C8 -179.3(4)
C8 C3 C4 C5 2.6(7)
C2 C3 C4 C5 -179.2(4)
C3 C4 C5 C6 -0.8(7)
C4 C5 C6 C7 -1.9(7)
C5 C6 C7 C8 2.9(6)
C6 C7 C8 C3 -1.1(6)
C6 C7 C8 Ir1 -177.5(3)
C4 C3 C8 C7 -1.7(6)
C2 C3 C8 C7 179.9(4)
C4 C3 C8 Ir1 175.1(3)
C2 C3 C8 Ir1 -3.3(5)
C80 Ir1 C8 C7 -92.6(4)
C44 Ir1 C8 C7 2.9(4)
N1 Ir1 C8 C7 178.2(4)
N37 Ir1 C8 C7 81.2(4)
N73 Ir1 C8 C7 -142.7(10)
C80 Ir1 C8 C3 91.1(3)
C44 Ir1 C8 C3 -173.4(3)
N1 Ir1 C8 C3 1.9(3)
N37 Ir1 C8 C3 -95.1(3)
N73 Ir1 C8 C3 41.0(12)
N2 C1 C9 C14 48.3(7)
N3 C1 C9 C14 -130.3(5)
N2 C1 C9 C10 -128.7(5)
N3 C1 C9 C10 52.6(7)
C14 C9 C10 C11 0.5(9)
C1 C9 C10 C11 177.5(5)
C9 C10 C11 C12 0.2(10)
C10 C11 C12 C13 1.0(11)
C11 C12 C13 C14 -3.1(11)
C10 C9 C14 C13 -2.4(8)
C1 C9 C14 C13 -179.4(5)
C10 C9 C14 C15 -179.7(5)
C1 C9 C14 C15 3.3(8)
C12 C13 C14 C9 3.8(10)
C12 C13 C14 C15 -178.8(6)
C2 N3 C16 C21 78.3(6)
C1 N3 C16 C21 -108.4(5)
C2 N3 C16 C17 -100.7(5)
C1 N3 C16 C17 72.7(6)
C21 C16 C17 C18 -3.6(7)
N3 C16 C17 C18 175.3(4)
C21 C16 C17 C22 177.3(4)
N3 C16 C17 C22 -3.7(7)
C16 C17 C18 C19 -1.9(7)
C22 C17 C18 C19 177.1(5)
C17 C18 C19 C20 3.1(8)
C17 C18 C19 C28 -175.3(5)
C18 C19 C20 C21 1.1(8)
C28 C19 C20 C21 179.5(5)
C17 C16 C21 C20 7.6(7)
N3 C16 C21 C20 -171.4(4)
C17 C16 C21 C34 -172.8(4)
N3 C16 C21 C34 8.3(7)
C19 C20 C21 C16 -6.3(7)
C19 C20 C21 C34 174.0(5)
C18 C17 C22 C23 -119.2(6)
C16 C17 C22 C23 59.8(7)
C18 C17 C22 C27 59.8(7)
C16 C17 C22 C27 -121.2(6)
C27 C22 C23 C24 -2.6(8)
C17 C22 C23 C24 176.4(5)
C22 C23 C24 C25 2.0(9)
C23 C24 C25 C26 -0.1(10)
C24 C25 C26 C27 -1.0(11)
C23 C22 C27 C26 1.5(9)
C17 C22 C27 C26 -177.6(6)
C25 C26 C27 C22 0.3(10)
C18 C19 C28 C33 134.6(6)
C20 C19 C28 C33 -43.8(7)
C18 C19 C28 C29 -46.3(7)
C20 C19 C28 C29 135.3(5)
C33 C28 C29 C30 2.1(8)
C19 C28 C29 C30 -177.0(4)
C28 C29 C30 C31 -3.1(8)
C29 C30 C31 C32 2.5(9)
C30 C31 C32 C33 -1.0(9)
C29 C28 C33 C32 -0.5(8)
C19 C28 C33 C32 178.6(5)
C31 C32 C33 C28 0.0(9)
C16 C21 C34 C36 -113.2(5)
C20 C21 C34 C36 66.5(6)
C16 C21 C34 C35 123.9(5)
C20 C21 C34 C35 -56.4(6)
N37 N38 C37 N39 2.1(5)
N37 N38 C37 C45 -177.9(4)
C38 N39 C37 N38 -3.3(5)
C52 N39 C37 N38 -176.3(4)
C38 N39 C37 C45 176.6(4)
C52 N39 C37 C45 3.7(7)
N38 N37 C38 N39 -2.0(5)
Ir1 N37 C38 N39 -179.9(3)
N38 N37 C38 C39 178.1(4)
Ir1 N37 C38 C39 0.3(5)
C37 N39 C38 N37 3.2(5)
C52 N39 C38 N37 176.0(4)
C37 N39 C38 C39 -177.0(5)
C52 N39 C38 C39 -4.2(8)
N37 C38 C39 C40 -178.0(4)
N39 C38 C39 C40 2.2(8)
N37 C38 C39 C44 0.3(6)
N39 C38 C39 C44 -179.5(5)
C44 C39 C40 C41 3.0(7)
C38 C39 C40 C41 -178.8(4)
C39 C40 C41 C42 -1.5(7)
C40 C41 C42 C43 -0.6(8)
C41 C42 C43 C44 1.2(8)
C42 C43 C44 C39 0.3(6)
C42 C43 C44 Ir1 -179.7(4)
C40 C39 C44 C43 -2.4(6)
C38 C39 C44 C43 179.3(4)
C40 C39 C44 Ir1 177.6(4)
C38 C39 C44 Ir1 -0.8(5)
C80 Ir1 C44 C43 5.0(4)
C8 Ir1 C44 C43 -92.1(4)
N1 Ir1 C44 C43 -131.0(10)
N37 Ir1 C44 C43 -179.3(4)
N73 Ir1 C44 C43 83.4(4)
C80 Ir1 C44 C39 -175.0(3)
C8 Ir1 C44 C39 87.9(3)
N1 Ir1 C44 C39 49.1(13)
N37 Ir1 C44 C39 0.7(3)
N73 Ir1 C44 C39 -96.5(3)
N38 C37 C45 C50 48.1(7)
N39 C37 C45 C50 -131.8(5)
N38 C37 C45 C46 -129.3(5)
N39 C37 C45 C46 50.7(7)
C50 C45 C46 C47 -1.3(8)
C37 C45 C46 C47 176.1(5)
C45 C46 C47 C48 -0.8(9)
C46 C47 C48 C49 2.3(10)
C47 C48 C49 C50 -1.8(9)
C46 C45 C50 C49 1.9(7)
C37 C45 C50 C49 -175.6(4)
C46 C45 C50 C51 -177.2(5)
C37 C45 C50 C51 5.4(7)
C48 C49 C50 C45 -0.3(8)
C48 C49 C50 C51 178.8(5)
C38 N39 C52 C53 -100.8(5)
C37 N39 C52 C53 70.6(6)
C38 N39 C52 C57 83.8(6)
C37 N39 C52 C57 -104.9(6)
C57 C52 C53 C54 -2.7(7)
N39 C52 C53 C54 -178.0(4)
C57 C52 C53 C58 176.6(5)
N39 C52 C53 C58 1.4(7)
C52 C53 C54 C55 -0.1(7)
C58 C53 C54 C55 -179.4(5)
C53 C54 C55 C56 0.4(8)
C53 C54 C55 C64 178.7(5)
C54 C55 C56 C57 2.0(8)
C64 C55 C56 C57 -176.3(5)
C55 C56 C57 C52 -4.5(8)
C55 C56 C57 C70 174.2(5)
C53 C52 C57 C56 4.8(7)
N39 C52 C57 C56 -179.9(4)
C53 C52 C57 C70 -173.7(5)
N39 C52 C57 C70 1.5(7)
C54 C53 C58 C63 53.3(7)
C52 C53 C58 C63 -126.0(5)
C54 C53 C58 C59 -124.3(5)
C52 C53 C58 C59 56.4(7)
C63 C58 C59 C60 0.2(7)
C53 C58 C59 C60 177.9(5)
C58 C59 C60 C61 -0.1(8)
C59 C60 C61 C62 0.4(8)
C60 C61 C62 C63 -0.8(9)
C59 C58 C63 C62 -0.7(8)
C53 C58 C63 C62 -178.4(5)
C61 C62 C63 C58 0.9(9)
C54 C55 C64 C65 -37.5(7)
C56 C55 C64 C65 140.7(5)
C54 C55 C64 C69 143.2(5)
C56 C55 C64 C69 -38.5(7)
C69 C64 C65 C66 1.1(8)
C55 C64 C65 C66 -178.1(5)
C64 C65 C66 C67 0.0(10)
C65 C66 C67 C68 -1.9(11)
C66 C67 C68 C69 2.7(10)
C65 C64 C69 C68 -0.3(8)
C55 C64 C69 C68 178.9(5)
C67 C68 C69 C64 -1.6(9)
C56 C57 C70 C71 73.9(6)
C52 C57 C70 C71 -107.6(6)
C56 C57 C70 C72 -51.4(7)
C52 C57 C70 C72 127.1(5)
N73 N74 C73 N75 0.5(5)
N73 N74 C73 C81 -175.4(4)
C74 N75 C73 N74 -1.4(5)
C88 N75 C73 N74 179.2(4)
C74 N75 C73 C81 174.5(4)
C88 N75 C73 C81 -4.9(7)
N74 N73 C74 N75 -1.4(5)
Ir1 N73 C74 N75 -179.0(3)
N74 N73 C74 C75 177.1(4)
Ir1 N73 C74 C75 -0.4(5)
C73 N75 C74 N73 1.7(5)
C88 N75 C74 N73 -178.9(4)
C73 N75 C74 C75 -176.6(5)
C88 N75 C74 C75 2.9(8)
N73 C74 C75 C76 -178.4(4)
N75 C74 C75 C76 -0.2(8)
N73 C74 C75 C80 1.7(6)
N75 C74 C75 C80 179.8(5)
C80 C75 C76 C77 4.2(7)
C74 C75 C76 C77 -175.7(5)
C75 C76 C77 C78 -1.1(7)
C76 C77 C78 C79 -2.6(8)
C77 C78 C79 C80 3.6(8)
C78 C79 C80 C75 -0.6(7)
C78 C79 C80 Ir1 178.2(4)
C76 C75 C80 C79 -3.3(7)
C74 C75 C80 C79 176.6(4)
C76 C75 C80 Ir1 177.8(3)
C74 C75 C80 Ir1 -2.3(5)
C8 Ir1 C80 C79 9.1(5)
C44 Ir1 C80 C79 -87.2(4)
N1 Ir1 C80 C79 87.7(4)
N37 Ir1 C80 C79 -119.6(11)
N73 Ir1 C80 C79 -177.1(5)
C8 Ir1 C80 C75 -172.1(3)
C44 Ir1 C80 C75 91.5(4)
N1 Ir1 C80 C75 -93.6(3)
N37 Ir1 C80 C75 59.1(13)
N73 Ir1 C80 C75 1.7(3)
N74 C73 C81 C86 43.0(7)
N75 C73 C81 C86 -132.3(5)
N74 C73 C81 C82 -135.5(5)
N75 C73 C81 C82 49.2(7)
C86 C81 C82 C83 0.8(8)
C73 C81 C82 C83 179.3(5)
C81 C82 C83 C84 -1.7(9)
C82 C83 C84 C85 0.9(10)
C83 C84 C85 C86 0.7(10)
C84 C85 C86 C81 -1.6(8)
C84 C85 C86 C87 177.1(5)
C82 C81 C86 C85 0.9(7)
C73 C81 C86 C85 -177.6(4)
C82 C81 C86 C87 -177.8(5)
C73 C81 C86 C87 3.7(7)
C74 N75 C88 C93 74.4(6)
C73 N75 C88 C93 -106.2(5)
C74 N75 C88 C89 -105.2(5)
C73 N75 C88 C89 74.2(6)
C93 C88 C89 C90 -1.7(7)
N75 C88 C89 C90 177.9(4)
C93 C88 C89 C94 177.9(4)
N75 C88 C89 C94 -2.5(7)
C88 C89 C90 C91 -2.1(7)
C94 C89 C90 C91 178.3(5)
C89 C90 C91 C92 3.7(7)
C89 C90 C91 C100 178.3(4)
C90 C91 C92 C93 -1.5(7)
C100 C91 C92 C93 -176.1(4)
C91 C92 C93 C88 -2.0(7)
C91 C92 C93 C106 173.4(5)
C89 C88 C93 C92 3.7(7)
N75 C88 C93 C92 -175.9(4)
C89 C88 C93 C106 -171.5(4)
N75 C88 C93 C106 9.0(7)
C90 C89 C94 C99 53.7(6)
C88 C89 C94 C99 -125.9(5)
C90 C89 C94 C95 -125.1(5)
C88 C89 C94 C95 55.3(7)
C99 C94 C95 C96 0.8(7)
C89 C94 C95 C96 179.5(5)
C94 C95 C96 C97 -0.1(8)
C95 C96 C97 C98 -0.3(9)
C96 C97 C98 C99 0.1(9)
C95 C94 C99 C98 -1.0(8)
C89 C94 C99 C98 -179.8(5)
C97 C98 C99 C94 0.6(8)
C92 C91 C100 C105 -44.5(7)
C90 C91 C100 C105 141.0(5)
C92 C91 C100 C101 133.4(5)
C90 C91 C100 C101 -41.1(7)
C105 C100 C101 C102 0.6(9)
C91 C100 C101 C102 -177.2(5)
C100 C101 C102 C103 -0.5(9)
C101 C102 C103 C104 0.7(10)
C102 C103 C104 C105 -1.0(10)
C101 C100 C105 C104 -0.9(8)
C91 C100 C105 C104 177.0(5)
C103 C104 C105 C100 1.1(9)
C92 C93 C106 C107 71.5(6)
C88 C93 C106 C107 -113.4(6)
C92 C93 C106 C108 -51.2(6)
C88 C93 C106 C108 123.9(5)
